data_2242807
loop_
_publ_author_name
'Murthy, T. N. Sanjeeva'
'Atio\(glu, Zeliha'
'Akkurt, Mehmet'
'Veeraiah, M. K.'
'Quah, Ching Kheng'
'Chidan Kumar, C. S.'
'Siddaraju, B. P.'

_publ_section_title
;
 Crystal structure and Hirshfeld surface analysis of
 (<i>E</i>)-3-(2-chlorophenyl)-1-(2,5-dichlorothiophen-3-yl)prop-2-en-1-one
;
_journal_coeditor_code QM2131
_journal_issue 2
_journal_name_full 'Acta Crystallographica Section E'
_journal_page_first 124
_journal_page_last 128
_journal_paper_doi 10.1107/S2056989018018066
_journal_volume 75
_journal_year 2019
_chemical_formula_iupac 'C13 H7 Cl3 O S'
_chemical_formula_moiety 'C13 H7 Cl3 O S'
_chemical_formula_sum 'C13 H7 Cl3 O S'
_chemical_formula_weight 317.60
_chemical_name_systematic (<i>E</i>)-3-(2-chlorophenyl)-1-(2,5-dichlorothiophen-3-yl)prop-2-en-1-one
_space_group_crystal_system monoclinic
_space_group_IT_number 14
_space_group_name_Hall '-P 2ybc'
_space_group_name_H-M_alt 'P 1 21/c 1'
_symmetry_space_group_name_Hall '-P 2ybc'
_symmetry_space_group_name_H-M 'P 1 21/c 1'
_atom_sites_solution_hydrogens geom
_audit_creation_method SHELXL-2018/1
_cell_angle_alpha 90
_cell_angle_beta 96.998(3)
_cell_angle_gamma 90
_cell_formula_units_Z 4
_cell_length_a 3.9017(6)
_cell_length_b 22.038(3)
_cell_length_c 15.127(2)
_cell_measurement_reflns_used 2207
_cell_measurement_temperature 294(2)
_cell_measurement_theta_max 23.29
_cell_measurement_theta_min 2.71
_cell_volume 1291.0(3)
_computing_cell_refinement
;
SAINT (Bruker, 2007)
;
_computing_data_collection
;
APEX2 (Bruker, 2007)
;
_computing_data_reduction
;
SAINT (Bruker, 2007)
;
_computing_molecular_graphics
;
ORTEP-3 for Windows (Farrugia, 2012)
;
_computing_publication_material
;
PLATON (Spek, 2009)
;
_computing_structure_refinement
;
SHELXL2014 (Sheldrick, 2015)
;
_computing_structure_solution
;
SHELXS97 (Sheldrick, 2008)
;
_diffrn_ambient_temperature 294(2)
_diffrn_measured_fraction_theta_full 0.997
_diffrn_measured_fraction_theta_max 0.994
_diffrn_measurement_device_type 'Bruker APEXII CCD'
_diffrn_measurement_method '\f and \w scans'
_diffrn_radiation_type MoK\a
_diffrn_radiation_wavelength 0.71073
_diffrn_reflns_av_R_equivalents 0.0393
_diffrn_reflns_av_unetI/netI 0.0369
_diffrn_reflns_limit_h_max 4
_diffrn_reflns_limit_h_min -4
_diffrn_reflns_limit_k_max 27
_diffrn_reflns_limit_k_min -25
_diffrn_reflns_limit_l_max 18
_diffrn_reflns_limit_l_min -18
_diffrn_reflns_number 10683
_diffrn_reflns_theta_full 25.242
_diffrn_reflns_theta_max 26.598
_diffrn_reflns_theta_min 1.641
_diffrn_standards_number 0
_exptl_absorpt_coefficient_mu 0.853
_exptl_absorpt_correction_T_max 0.953
_exptl_absorpt_correction_T_min 0.907
_exptl_absorpt_correction_type multi-scan
_exptl_absorpt_process_details
;
(SADABS; Sheldrick, 2007)
;
_exptl_crystal_colour colourless
_exptl_crystal_density_diffrn 1.634
_exptl_crystal_description needle
_exptl_crystal_F_000 640
_exptl_crystal_size_max 0.555
_exptl_crystal_size_mid 0.095
_exptl_crystal_size_min 0.056
_refine_diff_density_max 0.298
_refine_diff_density_min -0.320
_refine_ls_extinction_method none
_refine_ls_goodness_of_fit_ref 1.082
_refine_ls_hydrogen_treatment constr
_refine_ls_matrix_type full
_refine_ls_number_parameters 163
_refine_ls_number_reflns 2669
_refine_ls_number_restraints 0
_refine_ls_restrained_S_all 1.082
_refine_ls_R_factor_all 0.0570
_refine_ls_R_factor_gt 0.0382
_refine_ls_shift/su_max 0.001
_refine_ls_shift/su_mean 0.000
_refine_ls_structure_factor_coef Fsqd
_refine_ls_weighting_details 'w=1/[\s^2^(Fo^2^)+(0.0397P)^2^+0.3125P] where P=(Fo^2^+2Fc^2^)/3'
_refine_ls_weighting_scheme calc
_refine_ls_wR_factor_gt 0.0896
_refine_ls_wR_factor_ref 0.0990
_reflns_number_gt 1977
_reflns_number_total 2669
_reflns_threshold_expression 'I > 2\s(I)'
_cod_data_source_file qm2131sup1.cif
_cod_data_source_block I
_cod_database_code 2242807
_shelx_space_group_comment
;
The symmetry employed for this shelxl refinement is uniquely defined
by the following loop, which should always be used as a source of
symmetry information in preference to the above space-group names.
They are only intended as comments.
;
_shelx_estimated_absorpt_t_min 0.649
_shelx_estimated_absorpt_t_max 0.954

loop_
_space_group_symop_operation_xyz
'x, y, z'
'-x, y+1/2, -z+1/2'
'-x, -y, -z'
'x, -y-1/2, z-1/2'

loop_
_atom_site_type_symbol
_atom_site_label
_atom_site_fract_x
_atom_site_fract_y
_atom_site_fract_z
_atom_site_U_iso_or_equiv
_atom_site_adp_type
_atom_site_calc_flag
_atom_site_occupancy
S S1 1.19136(18) 0.57814(3) 0.76052(4) 0.0475(2) Uani d 1
O O1 0.7421(6) 0.37898(9) 0.81944(13) 0.0729(7) Uani d 1
Cl Cl1 0.8918(3) 0.51901(4) 0.59796(4) 0.0767(3) Uani d 1
Cl Cl2 1.37875(18) 0.58175(3) 0.95615(4) 0.0553(2) Uani d 1
Cl Cl3 0.18192(19) 0.21002(3) 0.65287(4) 0.0547(2) Uani d 1
C C1 1.0021(6) 0.51465(11) 0.71070(15) 0.0419(6) Uani d 1
C C2 1.2074(6) 0.54379(11) 0.86299(15) 0.0405(6) Uani d 1
C C3 1.0742(6) 0.48785(11) 0.85791(16) 0.0409(6) Uani d 1
H H3A 1.062770 0.463252 0.907420 0.049 Uiso calc 1
C C4 0.9511(6) 0.46945(11) 0.76907(15) 0.0368(5) Uani d 1
C C5 0.7905(7) 0.40836(12) 0.75452(17) 0.0432(6) Uani d 1
C C6 0.6952(7) 0.38479(12) 0.66419(17) 0.0498(7) Uani d 1
H H6A 0.750113 0.407394 0.615933 0.060 Uiso calc 1
C C7 0.5354(7) 0.33292(12) 0.64948(16) 0.0442(6) Uani d 1
H H7A 0.484449 0.311865 0.699544 0.053 Uiso calc 1
C C8 0.4278(6) 0.30426(11) 0.56358(16) 0.0383(5) Uani d 1
C C9 0.2658(6) 0.24794(11) 0.55730(16) 0.0389(6) Uani d 1
C C10 0.1648(7) 0.22027(12) 0.47628(17) 0.0478(6) Uani d 1
H H10A 0.058424 0.182449 0.474158 0.057 Uiso calc 1
C C11 0.2228(8) 0.24897(13) 0.39919(17) 0.0548(7) Uani d 1
H H11A 0.153881 0.230816 0.344393 0.066 Uiso calc 1
C C12 0.3828(8) 0.30463(13) 0.40288(18) 0.0568(7) Uani d 1
H H12A 0.423175 0.324019 0.350527 0.068 Uiso calc 1
C C13 0.4827(7) 0.33156(12) 0.48330(17) 0.0503(7) Uani d 1
H H13A 0.590560 0.369228 0.484531 0.060 Uiso calc 1

loop_
_atom_site_aniso_label
_atom_site_aniso_U_11
_atom_site_aniso_U_22
_atom_site_aniso_U_33
_atom_site_aniso_U_12
_atom_site_aniso_U_13
_atom_site_aniso_U_23
S1 0.0609(4) 0.0364(4) 0.0465(4) -0.0055(3) 0.0117(3) -0.0010(3)
O1 0.1185(19) 0.0477(12) 0.0502(11) -0.0279(12) 0.0013(12) 0.0062(10)
Cl1 0.1343(8) 0.0581(5) 0.0363(4) -0.0125(5) 0.0043(4) 0.0020(3)
Cl2 0.0611(4) 0.0495(4) 0.0514(4) -0.0053(3) -0.0085(3) -0.0104(3)
Cl3 0.0722(5) 0.0451(4) 0.0472(4) -0.0141(3) 0.0086(3) 0.0062(3)
C1 0.0527(15) 0.0377(15) 0.0357(12) 0.0016(12) 0.0069(11) -0.0030(10)
C2 0.0395(13) 0.0417(15) 0.0395(13) 0.0005(11) 0.0013(10) -0.0045(11)
C3 0.0456(14) 0.0375(14) 0.0382(12) -0.0001(11) 0.0001(11) 0.0019(11)
C4 0.0366(12) 0.0349(14) 0.0387(12) 0.0033(10) 0.0029(10) -0.0009(10)
C5 0.0476(14) 0.0356(14) 0.0452(14) 0.0002(11) 0.0010(11) 0.0000(11)
C6 0.0636(17) 0.0416(16) 0.0434(14) -0.0111(13) 0.0028(12) -0.0013(12)
C7 0.0496(15) 0.0376(15) 0.0448(13) -0.0028(12) 0.0031(11) 0.0013(11)
C8 0.0373(13) 0.0332(14) 0.0440(13) -0.0011(10) 0.0037(10) 0.0006(10)
C9 0.0414(13) 0.0340(14) 0.0412(13) 0.0004(11) 0.0042(10) 0.0023(10)
C10 0.0518(15) 0.0399(15) 0.0508(15) -0.0081(12) 0.0023(12) -0.0030(12)
C11 0.0685(19) 0.0525(18) 0.0419(14) -0.0038(15) 0.0011(13) -0.0041(13)
C12 0.0710(19) 0.0553(19) 0.0434(15) -0.0100(15) 0.0043(13) 0.0090(13)
C13 0.0586(17) 0.0383(15) 0.0532(15) -0.0082(13) 0.0041(13) 0.0068(12)

loop_
_atom_type_symbol
_atom_type_description
_atom_type_scat_dispersion_real
_atom_type_scat_dispersion_imag
_atom_type_scat_source
C C 0.0033 0.0016 'International Tables Vol C Tables 4.2.6.8 and 6.1.1.4'
H H 0.0000 0.0000 'International Tables Vol C Tables 4.2.6.8 and 6.1.1.4'
O O 0.0106 0.0060 'International Tables Vol C Tables 4.2.6.8 and 6.1.1.4'
Cl Cl 0.1484 0.1585 'International Tables Vol C Tables 4.2.6.8 and 6.1.1.4'
S S 0.1246 0.1234 'International Tables Vol C Tables 4.2.6.8 and 6.1.1.4'

loop_
_geom_angle_atom_site_label_1
_geom_angle_atom_site_label_2
_geom_angle_atom_site_label_3
_geom_angle
C1 S1 C2 90.19(12)
C4 C1 Cl1 130.5(2)
C4 C1 S1 113.67(18)
Cl1 C1 S1 115.81(14)
C3 C2 Cl2 127.67(19)
C3 C2 S1 112.53(18)
Cl2 C2 S1 119.80(15)
C2 C3 C4 113.5(2)
C2 C3 H3A 123.2
C4 C3 H3A 123.2
C1 C4 C3 110.1(2)
C1 C4 C5 131.1(2)
C3 C4 C5 118.8(2)
O1 C5 C6 121.3(2)
O1 C5 C4 117.9(2)
C6 C5 C4 120.8(2)
C7 C6 C5 122.0(2)
C7 C6 H6A 119.0
C5 C6 H6A 119.0
C6 C7 C8 127.5(2)
C6 C7 H7A 116.2
C8 C7 H7A 116.2
C9 C8 C13 116.2(2)
C9 C8 C7 121.7(2)
C13 C8 C7 122.0(2)
C10 C9 C8 122.2(2)
C10 C9 Cl3 117.64(19)
C8 C9 Cl3 120.21(18)
C11 C10 C9 119.5(2)
C11 C10 H10A 120.2
C9 C10 H10A 120.2
C10 C11 C12 119.9(2)
C10 C11 H11A 120.0
C12 C11 H11A 120.0
C13 C12 C11 120.2(3)
C13 C12 H12A 119.9
C11 C12 H12A 119.9
C12 C13 C8 122.0(2)
C12 C13 H13A 119.0
C8 C13 H13A 119.0

loop_
_geom_bond_atom_site_label_1
_geom_bond_atom_site_label_2
_geom_bond_distance
S1 C1 1.713(3)
S1 C2 1.719(2)
O1 C5 1.210(3)
Cl1 C1 1.710(2)
Cl2 C2 1.704(2)
Cl3 C9 1.735(2)
C1 C4 1.362(3)
C2 C3 1.336(3)
C3 C4 1.430(3)
C3 H3A 0.9300
C4 C5 1.490(3)
C5 C6 1.467(3)
C6 C7 1.308(3)
C6 H6A 0.9300
C7 C8 1.460(3)
C7 H7A 0.9300
C8 C9 1.391(3)
C8 C13 1.395(3)
C9 C10 1.382(3)
C10 C11 1.369(4)
C10 H10A 0.9300
C11 C12 1.374(4)
C11 H11A 0.9300
C12 C13 1.367(4)
C12 H12A 0.9300
C13 H13A 0.9300

loop_
_geom_hbond_atom_site_label_D
_geom_hbond_atom_site_label_H
_geom_hbond_atom_site_label_A
_geom_hbond_distance_DH
_geom_hbond_distance_HA
_geom_hbond_distance_DA
_geom_hbond_angle_DHA
_geom_hbond_publ_flag
C6 H6A Cl1 0.93 2.54 3.245(3) 133 yes
C7 H7A Cl3 0.93 2.59 3.043(3) 110 yes
C7 H7A O1 0.93 2.46 2.790(3) 101 yes

loop_
_geom_torsion_atom_site_label_1
_geom_torsion_atom_site_label_2
_geom_torsion_atom_site_label_3
_geom_torsion_atom_site_label_4
_geom_torsion
C2 S1 C1 C4 0.4(2)
C2 S1 C1 Cl1 177.73(16)
C1 S1 C2 C3 -0.3(2)
C1 S1 C2 Cl2 179.98(16)
Cl2 C2 C3 C4 179.88(19)
S1 C2 C3 C4 0.2(3)
Cl1 C1 C4 C3 -177.2(2)
S1 C1 C4 C3 -0.3(3)
Cl1 C1 C4 C5 1.6(4)
S1 C1 C4 C5 178.5(2)
C2 C3 C4 C1 0.0(3)
C2 C3 C4 C5 -178.9(2)
C1 C4 C5 O1 -172.0(3)
C3 C4 C5 O1 6.7(4)
C1 C4 C5 C6 8.1(4)
C3 C4 C5 C6 -173.2(2)
O1 C5 C6 C7 4.3(4)
C4 C5 C6 C7 -175.9(2)
C5 C6 C7 C8 -179.7(2)
C6 C7 C8 C9 178.5(3)
C6 C7 C8 C13 -1.2(4)
C13 C8 C9 C10 0.1(4)
C7 C8 C9 C10 -179.6(2)
C13 C8 C9 Cl3 -179.60(19)
C7 C8 C9 Cl3 0.7(3)
C8 C9 C10 C11 -0.4(4)
Cl3 C9 C10 C11 179.3(2)
C9 C10 C11 C12 0.5(4)
C10 C11 C12 C13 -0.3(5)
C11 C12 C13 C8 0.0(5)
C9 C8 C13 C12 0.1(4)
C7 C8 C13 C12 179.8(3)

_cod_database_fobs_code 2242807
